data_7250536
loop_
_publ_author_name
'Lin, Yang'
'Zhang, Wenxi'
'Lv, Yanjie'
'Zhao, Yihe'
'Cui, Hongtao'
'Sun, Jing'
'Li, Xiao'
'Zhou, Dongling'
'Su, Zhongmin'

_publ_section_title
;
 Lanthanide metal--organic frameworks as multifunctional sensors for
 chemicals and temperature
;
_journal_issue 25
_journal_name_full CrystEngComm
_journal_page_first 4351
_journal_page_last 4359
_journal_paper_doi 10.1039/D5CE00382B
_journal_volume 27
_journal_year 2025
_chemical_formula_moiety 'C11 H9 Cl N2 S'
_chemical_formula_sum 'C11 H9 Cl N2 S'
_chemical_formula_weight 236.71
_space_group_crystal_system triclinic
_space_group_IT_number 2
_space_group_name_Hall '-P 1'
_space_group_name_H-M_alt 'P -1'
_atom_sites_solution_hydrogens geom
_atom_sites_solution_primary dual
_audit_block_doi 10.5517/ccdc.csd.cc2l2klv
_audit_creation_date 2024-08-16
_audit_creation_method
;FinalCif V117 by Daniel Kratzert, Freiburg 2024,
https://dkratzert.de/finalcif.html
;
_audit_update_record
;
2024-09-23 deposited with the CCDC.	2025-05-23 downloaded from the CCDC.
;
_cell_angle_alpha 86.717(2)
_cell_angle_beta 74.314(2)
_cell_angle_gamma 71.736(2)
_cell_formula_units_Z 2
_cell_length_a 7.0444(3)
_cell_length_b 7.5521(3)
_cell_length_c 10.9795(4)
_cell_measurement_reflns_used 8124
_cell_measurement_temperature 100
_cell_measurement_theta_max 25.031
_cell_measurement_theta_min 2.841
_cell_volume 533.79(4)
_computing_cell_refinement 'SAINT V8.40B (Bruker, 2016)'
_computing_data_collection 'APEX4 (Bruker-AXS, 2021)'
_computing_data_reduction 'SAINT V8.40B (Bruker, 2016)'
_computing_molecular_graphics 'Olex2 1.5 (Dolomanov et al., 2009)'
_computing_publication_material 'Olex2 1.5 (Dolomanov et al., 2009)'
_computing_structure_refinement 'SHELXL 2019/3 (Sheldrick, 2015)'
_computing_structure_solution 'SHELXT 2018/2 (Sheldrick, 2018)'
_diffrn_ambient_environment N~2~
_diffrn_ambient_temperature 100
_diffrn_detector 'Bruker Photon II'
_diffrn_detector_area_resol_mean 7.39
_diffrn_detector_type 'Charge-Integrating Pixel Array'
_diffrn_measured_fraction_theta_full 0.999
_diffrn_measured_fraction_theta_max 0.999
_diffrn_measurement_device 'Fixed Chi Three-Circle Diffractometer'
_diffrn_measurement_device_type 'Bruker D8 VENTURE Duo'
_diffrn_measurement_method '\w and \f scans'
_diffrn_measurement_specimen_support 'MiTeGen micromount'
_diffrn_radiation_monochromator 'TRIUMPH graphite'
_diffrn_radiation_probe x-ray
_diffrn_radiation_type MoK\a
_diffrn_radiation_wavelength 0.71073
_diffrn_radiation_xray_symbol K-L~3~
_diffrn_reflns_av_R_equivalents 0.0481
_diffrn_reflns_av_unetI/netI 0.0275
_diffrn_reflns_Laue_measured_fraction_full 0.999
_diffrn_reflns_Laue_measured_fraction_max 0.999
_diffrn_reflns_limit_h_max 8
_diffrn_reflns_limit_h_min -8
_diffrn_reflns_limit_k_max 8
_diffrn_reflns_limit_k_min -8
_diffrn_reflns_limit_l_max 13
_diffrn_reflns_limit_l_min -13
_diffrn_reflns_number 14077
_diffrn_reflns_point_group_measured_fraction_full 0.999
_diffrn_reflns_point_group_measured_fraction_max 0.999
_diffrn_reflns_theta_full 25.037
_diffrn_reflns_theta_max 25.037
_diffrn_reflns_theta_min 2.842
_diffrn_source 'sealed tube'
_diffrn_source_current 30.0
_diffrn_source_power 1.35
_diffrn_source_type fine-focus
_diffrn_source_voltage 45.0
_diffrn_standards_number 0
_exptl_absorpt_coefficient_mu 0.518
_exptl_absorpt_correction_T_max 0.7452
_exptl_absorpt_correction_T_min 0.6071
_exptl_absorpt_correction_type multi-scan
_exptl_absorpt_process_details
;
SADABS-2016/2 (Bruker,2016/2) was used for absorption correction.
wR2(int) was 0.0819 before and 0.0665 after correction.
The Ratio of minimum to maximum transmission is 0.8147.
The \l/2 correction factor is Not present.
;
_exptl_crystal_colour colourless
_exptl_crystal_colour_primary colourless
_exptl_crystal_density_diffrn 1.473
_exptl_crystal_description Rod
_exptl_crystal_F_000 244
_exptl_crystal_size_max 0.21
_exptl_crystal_size_mid 0.04
_exptl_crystal_size_min 0.04
_refine_diff_density_max 0.378
_refine_diff_density_min -0.320
_refine_diff_density_rms 0.060
_refine_ls_extinction_method none
_refine_ls_goodness_of_fit_ref 1.076
_refine_ls_hydrogen_treatment constr
_refine_ls_matrix_type full
_refine_ls_number_parameters 137
_refine_ls_number_reflns 1883
_refine_ls_number_restraints 0
_refine_ls_restrained_S_all 1.076
_refine_ls_R_factor_all 0.0470
_refine_ls_R_factor_gt 0.0365
_refine_ls_shift/su_max 0.000
_refine_ls_shift/su_mean 0.000
_refine_ls_structure_factor_coef Fsqd
_refine_ls_weighting_details 'w=1/[\s^2^(Fo^2^)+(0.0162P)^2^+0.8824P] where P=(Fo^2^+2Fc^2^)/3'
_refine_ls_weighting_scheme calc
_refine_ls_wR_factor_gt 0.0781
_refine_ls_wR_factor_ref 0.0822
_reflns_Friedel_coverage 0.000
_reflns_number_gt 1602
_reflns_number_total 1883
_reflns_threshold_expression 'I > 2\s(I)'
_cod_data_source_file d5ce00382b2.cif
_cod_data_source_block msu_sn22
_cod_depositor_comments
;
The following automatic conversions were performed:

data item '_diffrn_radiation_probe' value 'X-ray' was changed to
'x-ray' in accordance with the
/home/data/users/saulius/crontab/automatic-downloads/rss-feeds/RSC/lib/dictionaries/cif_core.dic
dictionary named 'cif_core.dic' version 2.4.2 last updated on
2011-04-26.

Automatic conversion script
Id: cif_fix_values 8170 2020-07-09 18:12:32Z antanas 

 Adding full bibliography for 7250536--7250544.cif.
;
_cod_database_code 7250536
_olex2_refinement_description
;
1. Fixed Uiso
 At 1.2 times of:
  All C(H) groups
 At 1.5 times of:
  All C(H,H,H) groups
2.a Aromatic/amide H refined with riding coordinates:
 C3(H3), C4(H4), C7(H7), C8(H8), C9(H9), C10(H10)
2.b Idealised Me refined as rotating group:
 C11(H11A,H11B,H11C)
;
_olex2_submission_special_instructions 'No special instructions were received'
_shelx_shelxl_version_number 2019/3
_shelx_space_group_comment
;
The symmetry employed for this shelxl refinement is uniquely defined
by the following loop, which should always be used as a source of
symmetry information in preference to the above space-group names.
They are only intended as comments.
;
_shelx_estimated_absorpt_t_min 0.899
_shelx_estimated_absorpt_t_max 0.980
_diffrn_measurement_ambient_temperature_device_make 'Oxford Cryostream 700'

loop_
_space_group_symop_operation_xyz
'x, y, z'
'-x, -y, -z'

loop_
_atom_site_label
_atom_site_type_symbol
_atom_site_fract_x
_atom_site_fract_y
_atom_site_fract_z
_atom_site_U_iso_or_equiv
_atom_site_adp_type
_atom_site_occupancy
_atom_site_site_symmetry_order
_atom_site_calc_flag
_atom_site_refinement_flags_posn
_atom_site_refinement_flags_adp
_atom_site_refinement_flags_occupancy
_atom_site_disorder_assembly
_atom_site_disorder_group
Cl1 Cl 0.91257(10) -0.29469(8) 0.44121(6) 0.02618(18) Uani 1 1 d . . . . .
S1 S 0.84427(9) 0.26521(9) 0.14432(6) 0.02031(17) Uani 1 1 d . . . . .
N1 N 0.8608(3) 0.0065(3) 0.31049(19) 0.0172(4) Uani 1 1 d . . . . .
N2 N 0.6615(3) 0.3154(3) 0.39447(19) 0.0186(5) Uani 1 1 d . . . . .
C1 C 0.7783(4) 0.1924(3) 0.3019(2) 0.0165(5) Uani 1 1 d . . . . .
C2 C 0.8170(4) -0.0548(3) 0.4266(2) 0.0180(5) Uani 1 1 d . . . . .
C3 C 0.6994(4) 0.0565(4) 0.5321(2) 0.0218(6) Uani 1 1 d . . . . .
H3 H 0.671645 0.007128 0.614255 0.026 Uiso 1 1 calc R U . . .
C4 C 0.6240(4) 0.2451(3) 0.5112(2) 0.0207(5) Uani 1 1 d . . . . .
H4 H 0.543142 0.327703 0.581396 0.025 Uiso 1 1 calc R U . . .
C5 C 0.6723(4) 0.4968(3) 0.1518(2) 0.0163(5) Uani 1 1 d . . . . .
C6 C 0.4600(4) 0.5297(3) 0.1650(2) 0.0164(5) Uani 1 1 d . . . . .
C7 C 0.3389(4) 0.7138(3) 0.1591(2) 0.0182(5) Uani 1 1 d . . . . .
H7 H 0.194357 0.740175 0.169251 0.022 Uiso 1 1 calc R U . . .
C8 C 0.4227(4) 0.8594(3) 0.1388(2) 0.0207(5) Uani 1 1 d . . . . .
H8 H 0.336638 0.983105 0.133233 0.025 Uiso 1 1 calc R U . . .
C9 C 0.6330(4) 0.8248(3) 0.1267(2) 0.0218(6) Uani 1 1 d . . . . .
H9 H 0.691158 0.924384 0.114372 0.026 Uiso 1 1 calc R U . . .
C10 C 0.7564(4) 0.6430(3) 0.1329(2) 0.0198(5) Uani 1 1 d . . . . .
H10 H 0.900390 0.617930 0.124118 0.024 Uiso 1 1 calc R U . . .
C11 C 0.3630(4) 0.3758(3) 0.1871(2) 0.0210(5) Uani 1 1 d . . . . .
H11A H 0.441293 0.276180 0.122695 0.031 Uiso 1 1 calc R U . . .
H11B H 0.219294 0.424869 0.181698 0.031 Uiso 1 1 calc R U . . .
H11C H 0.365072 0.325961 0.271278 0.031 Uiso 1 1 calc R U . . .

loop_
_atom_site_aniso_label
_atom_site_aniso_U_11
_atom_site_aniso_U_22
_atom_site_aniso_U_33
_atom_site_aniso_U_23
_atom_site_aniso_U_13
_atom_site_aniso_U_12
Cl1 0.0278(4) 0.0176(3) 0.0274(4) 0.0065(2) -0.0037(3) -0.0033(3)
S1 0.0175(3) 0.0196(3) 0.0181(3) 0.0037(2) 0.0002(2) -0.0026(2)
N1 0.0139(10) 0.0180(11) 0.0192(11) 0.0037(8) -0.0040(8) -0.0051(8)
N2 0.0191(11) 0.0187(11) 0.0187(11) 0.0004(8) -0.0060(9) -0.0060(9)
C1 0.0142(12) 0.0192(12) 0.0174(12) 0.0027(10) -0.0052(10) -0.0063(10)
C2 0.0158(12) 0.0158(12) 0.0227(13) 0.0038(10) -0.0056(10) -0.0052(10)
C3 0.0239(13) 0.0248(14) 0.0170(13) 0.0044(10) -0.0057(11) -0.0082(11)
C4 0.0199(13) 0.0234(13) 0.0199(13) 0.0005(10) -0.0062(10) -0.0075(10)
C5 0.0178(12) 0.0181(12) 0.0115(11) 0.0023(9) -0.0023(9) -0.0049(10)
C6 0.0203(12) 0.0183(12) 0.0109(11) 0.0001(9) -0.0021(9) -0.0082(10)
C7 0.0164(12) 0.0213(13) 0.0152(12) 0.0011(10) -0.0022(10) -0.0051(10)
C8 0.0299(14) 0.0153(12) 0.0151(12) 0.0019(9) -0.0057(11) -0.0048(10)
C9 0.0317(14) 0.0202(13) 0.0169(12) 0.0023(10) -0.0063(11) -0.0135(11)
C10 0.0201(13) 0.0245(13) 0.0168(12) 0.0052(10) -0.0055(10) -0.0100(11)
C11 0.0189(13) 0.0227(13) 0.0222(13) 0.0026(10) -0.0045(10) -0.0090(10)

loop_
_atom_type_symbol
_atom_type_description
_atom_type_scat_dispersion_real
_atom_type_scat_dispersion_imag
_atom_type_scat_source
C C 0.0033 0.0016 'International Tables Vol C Tables 4.2.6.8 and 6.1.1.4'
H H 0.0000 0.0000 'International Tables Vol C Tables 4.2.6.8 and 6.1.1.4'
N N 0.0061 0.0033 'International Tables Vol C Tables 4.2.6.8 and 6.1.1.4'
S S 0.1246 0.1234 'International Tables Vol C Tables 4.2.6.8 and 6.1.1.4'
Cl Cl 0.1484 0.1585 'International Tables Vol C Tables 4.2.6.8 and 6.1.1.4'

loop_
_citation_id
_citation_doi
_citation_year
1 10.1021/jacs.4c17020 2025

loop_
_geom_angle_atom_site_label_1
_geom_angle_atom_site_label_2
_geom_angle_atom_site_label_3
_geom_angle
_geom_angle_site_symmetry_1
_geom_angle_site_symmetry_3
_geom_angle_publ_flag
C1 S1 C5 103.01(11) . . ?
C2 N1 C1 114.2(2) . . ?
C1 N2 C4 115.4(2) . . ?
N1 C1 S1 111.83(17) . . ?
N2 C1 S1 120.41(18) . . ?
N2 C1 N1 127.8(2) . . ?
N1 C2 Cl1 115.67(18) . . ?
N1 C2 C3 124.6(2) . . ?
C3 C2 Cl1 119.73(19) . . ?
C2 C3 H3 122.1 . . ?
C2 C3 C4 115.9(2) . . ?
C4 C3 H3 122.1 . . ?
N2 C4 C3 122.2(2) . . ?
N2 C4 H4 118.9 . . ?
C3 C4 H4 118.9 . . ?
C6 C5 S1 120.82(18) . . ?
C10 C5 S1 118.14(18) . . ?
C10 C5 C6 120.8(2) . . ?
C5 C6 C11 122.4(2) . . ?
C7 C6 C5 117.3(2) . . ?
C7 C6 C11 120.3(2) . . ?
C6 C7 H7 119.0 . . ?
C8 C7 C6 122.0(2) . . ?
C8 C7 H7 119.0 . . ?
C7 C8 H8 120.0 . . ?
C7 C8 C9 120.0(2) . . ?
C9 C8 H8 120.0 . . ?
C8 C9 H9 120.5 . . ?
C10 C9 C8 119.0(2) . . ?
C10 C9 H9 120.5 . . ?
C5 C10 H10 119.6 . . ?
C9 C10 C5 120.8(2) . . ?
C9 C10 H10 119.6 . . ?
C6 C11 H11A 109.5 . . ?
C6 C11 H11B 109.5 . . ?
C6 C11 H11C 109.5 . . ?
H11A C11 H11B 109.5 . . ?
H11A C11 H11C 109.5 . . ?
H11B C11 H11C 109.5 . . ?

loop_
_geom_bond_atom_site_label_1
_geom_bond_atom_site_label_2
_geom_bond_distance
_geom_bond_site_symmetry_2
_geom_bond_publ_flag
Cl1 C2 1.738(2) . ?
S1 C1 1.769(2) . ?
S1 C5 1.780(2) . ?
N1 C1 1.349(3) . ?
N1 C2 1.321(3) . ?
N2 C1 1.323(3) . ?
N2 C4 1.350(3) . ?
C2 C3 1.375(3) . ?
C3 H3 0.9500 . ?
C3 C4 1.384(4) . ?
C4 H4 0.9500 . ?
C5 C6 1.404(3) . ?
C5 C10 1.390(3) . ?
C6 C7 1.393(3) . ?
C6 C11 1.501(3) . ?
C7 H7 0.9500 . ?
C7 C8 1.384(3) . ?
C8 H8 0.9500 . ?
C8 C9 1.391(4) . ?
C9 H9 0.9500 . ?
C9 C10 1.385(4) . ?
C10 H10 0.9500 . ?
C11 H11A 0.9800 . ?
C11 H11B 0.9800 . ?
C11 H11C 0.9800 . ?

loop_
_geom_torsion_atom_site_label_1
_geom_torsion_atom_site_label_2
_geom_torsion_atom_site_label_3
_geom_torsion_atom_site_label_4
_geom_torsion
_geom_torsion_site_symmetry_1
_geom_torsion_site_symmetry_2
_geom_torsion_site_symmetry_3
_geom_torsion_site_symmetry_4
_geom_torsion_publ_flag
Cl1 C2 C3 C4 -177.94(18) . . . . ?
S1 C5 C6 C7 -174.54(17) . . . . ?
S1 C5 C6 C11 6.5(3) . . . . ?
S1 C5 C10 C9 174.39(19) . . . . ?
N1 C2 C3 C4 0.2(4) . . . . ?
C1 S1 C5 C6 -72.7(2) . . . . ?
C1 S1 C5 C10 113.0(2) . . . . ?
C1 N1 C2 Cl1 177.78(17) . . . . ?
C1 N1 C2 C3 -0.4(4) . . . . ?
C1 N2 C4 C3 -1.2(3) . . . . ?
C2 N1 C1 S1 179.61(17) . . . . ?
C2 N1 C1 N2 -0.2(4) . . . . ?
C2 C3 C4 N2 0.7(4) . . . . ?
C4 N2 C1 S1 -178.81(17) . . . . ?
C4 N2 C1 N1 1.0(4) . . . . ?
C5 S1 C1 N1 166.73(17) . . . . ?
C5 S1 C1 N2 -13.4(2) . . . . ?
C5 C6 C7 C8 1.1(3) . . . . ?
C6 C5 C10 C9 0.0(4) . . . . ?
C6 C7 C8 C9 -1.5(4) . . . . ?
C7 C8 C9 C10 1.2(4) . . . . ?
C8 C9 C10 C5 -0.4(4) . . . . ?
C10 C5 C6 C7 -0.3(3) . . . . ?
C10 C5 C6 C11 -179.3(2) . . . . ?
C11 C6 C7 C8 -180.0(2) . . . . ?
